data_1553522
loop_
_publ_author_name
'Wang, Yang'
'Zhang, Xiaofeng'
'Liu, Haixiong'
'Chen, Hui'
'Huang, Deguang'

_publ_section_title
;
 Nickel-catalyzed direct formation of the C--S bonds of aryl sulfides from
 arylsulfonyl chlorides and aryl iodides using Mn as a reducing agent
;
_journal_issue 1
_journal_name_full 'Organic Chemistry Frontiers'
_journal_page_first 31
_journal_paper_doi 10.1039/C6QO00451B
_journal_volume 4
_journal_year 2017
_chemical_formula_moiety 'C15 H16 O2 S'
_chemical_formula_sum 'C15 H16 O2 S'
_chemical_formula_weight 260.34
_chemical_name_common (Ph-CH3)-S-(Ph-(OCH3)2)
_space_group_IT_number 14
_space_group_name_Hall '-P 2yn'
_space_group_name_H-M_alt 'P 1 21/n 1'
_symmetry_cell_setting monoclinic
_symmetry_space_group_name_Hall '-P 2yn'
_symmetry_space_group_name_H-M 'P 1 21/n 1'
_atom_sites_solution_hydrogens geom
_atom_sites_solution_primary direct
_atom_sites_solution_secondary difmap
_audit_creation_method SHELXL-97
_audit_update_record
;
2016-07-18 deposited with the CCDC.
2016-10-18 downloaded from the CCDC.
;
_cell_angle_alpha 90.00
_cell_angle_beta 111.053(3)
_cell_angle_gamma 90.00
_cell_formula_units_Z 4
_cell_length_a 7.68603(16)
_cell_length_b 23.9176(4)
_cell_length_c 7.76261(17)
_cell_measurement_reflns_used 5424
_cell_measurement_temperature 100(2)
_cell_measurement_theta_max 73.5140
_cell_measurement_theta_min 3.6850
_cell_volume 1331.76(5)
_computing_cell_refinement 'CrysAlisPro, Agilent Technologies'
_computing_data_collection 'CrysAlisPro, Agilent Technologies'
_computing_data_reduction 'CrysAlisPro, Agilent Technologies'
_computing_molecular_graphics 'Bruker SHELXTL'
_computing_publication_material 'Bruker SHELXTL'
_computing_structure_refinement 'SHELXL-97 (Sheldrick, 1997)'
_computing_structure_solution 'SHELXS-97 (Sheldrick, 1990)'
_diffrn_ambient_temperature 100(2)
_diffrn_detector_area_resol_mean 10.5594
_diffrn_measured_fraction_theta_full 0.994
_diffrn_measured_fraction_theta_max 0.994
_diffrn_measurement_device_type 'SuperNova, Dual, Cu at zero, Atlas'
_diffrn_measurement_method '\w scans'
_diffrn_radiation_monochromator graphite
_diffrn_radiation_source 'fine-focus sealed tube'
_diffrn_radiation_type CuK\a
_diffrn_radiation_wavelength 1.54184
_diffrn_reflns_av_R_equivalents 0.0161
_diffrn_reflns_av_sigmaI/netI 0.0140
_diffrn_reflns_limit_h_max 9
_diffrn_reflns_limit_h_min -6
_diffrn_reflns_limit_k_max 29
_diffrn_reflns_limit_k_min -26
_diffrn_reflns_limit_l_max 8
_diffrn_reflns_limit_l_min -9
_diffrn_reflns_number 8328
_diffrn_reflns_theta_full 69.98
_diffrn_reflns_theta_max 69.98
_diffrn_reflns_theta_min 3.70
_exptl_absorpt_coefficient_mu 2.084
_exptl_absorpt_correction_T_max 0.7452
_exptl_absorpt_correction_T_min 0.5553
_exptl_absorpt_correction_type multi-scan
_exptl_absorpt_process_details
; 
CrysAlisPro, Agilent Technologies,Version 1.171.36.28 
Empirical absorption correction using spherical harmonics, 
implemented in SCALE3 ABSPACK scaling algorithm.  
;
_exptl_crystal_colour colourless
_exptl_crystal_density_diffrn 1.298
_exptl_crystal_density_meas ?
_exptl_crystal_density_method 'not measured'
_exptl_crystal_description block
_exptl_crystal_F_000 552
_exptl_crystal_size_max 0.32
_exptl_crystal_size_mid 0.22
_exptl_crystal_size_min 0.15
_refine_diff_density_max 0.270
_refine_diff_density_min -0.228
_refine_diff_density_rms 0.042
_refine_ls_extinction_method none
_refine_ls_goodness_of_fit_ref 1.070
_refine_ls_hydrogen_treatment constr
_refine_ls_matrix_type full
_refine_ls_number_parameters 163
_refine_ls_number_reflns 2513
_refine_ls_number_restraints 0
_refine_ls_restrained_S_all 1.070
_refine_ls_R_factor_all 0.0309
_refine_ls_R_factor_gt 0.0287
_refine_ls_shift/su_max 0.001
_refine_ls_shift/su_mean 0.000
_refine_ls_structure_factor_coef Fsqd
_refine_ls_weighting_details 'calc w=1/[\s^2^(Fo^2^)+(0.0418P)^2^+0.5327P] where P=(Fo^2^+2Fc^2^)/3'
_refine_ls_weighting_scheme calc
_refine_ls_wR_factor_gt 0.0772
_refine_ls_wR_factor_ref 0.0786
_reflns_number_gt 2348
_reflns_number_total 2513
_reflns_threshold_expression >2sigma(I)
_cod_data_source_file c6qo00451b2.cif
_cod_data_source_block Compound3j
_cod_depositor_comments
;
The following automatic conversions were performed:

data item '_exptl_crystal_density_meas' value 'none' was changed to
'?' -- the value is perceived as not measured.

Automatic conversion script
Id: cif_fix_values 6909 2019-04-08 15:41:33Z antanas 
;
_cod_original_sg_symbol_H-M 'P 21/n'
_cod_database_code 1553522

loop_
_symmetry_equiv_pos_as_xyz
'x, y, z'
'-x+1/2, y+1/2, -z+1/2'
'-x, -y, -z'
'x-1/2, -y-1/2, z-1/2'

loop_
_atom_site_label
_atom_site_type_symbol
_atom_site_fract_x
_atom_site_fract_y
_atom_site_fract_z
_atom_site_U_iso_or_equiv
_atom_site_adp_type
_atom_site_occupancy
_atom_site_symmetry_multiplicity
_atom_site_calc_flag
_atom_site_refinement_flags
S1 S 0.78479(4) 0.624768(13) 0.66078(4) 0.01741(11) Uani 1 1 d .
O1 O 0.78451(13) 0.60701(4) 1.03468(12) 0.0207(2) Uani 1 1 d .
O2 O 0.74528(14) 0.40890(4) 1.01458(13) 0.0222(2) Uani 1 1 d .
C1 C 0.56680(17) 0.65825(5) 0.61586(16) 0.0155(3) Uani 1 1 d .
C2 C 0.54684(18) 0.71194(5) 0.54073(17) 0.0185(3) Uani 1 1 d .
H2A H 0.6470 0.7285 0.5148 0.022 Uiso 1 1 calc R
C3 C 0.38150(19) 0.74126(5) 0.50370(17) 0.0195(3) Uani 1 1 d .
H3A H 0.3696 0.7777 0.4520 0.023 Uiso 1 1 calc R
C4 C 0.23280(18) 0.71803(5) 0.54127(17) 0.0177(3) Uani 1 1 d .
C5 C 0.25398(18) 0.66410(5) 0.61441(17) 0.0178(3) Uani 1 1 d .
H5A H 0.1531 0.6474 0.6388 0.021 Uiso 1 1 calc R
C6 C 0.41845(18) 0.63429(5) 0.65248(17) 0.0166(3) Uani 1 1 d .
H6A H 0.4299 0.5977 0.7032 0.020 Uiso 1 1 calc R
C7 C 0.05617(19) 0.75053(6) 0.50989(19) 0.0225(3) Uani 1 1 d .
H7A H 0.0657 0.7873 0.4582 0.034 Uiso 1 1 calc R
H7B H 0.0378 0.7554 0.6276 0.034 Uiso 1 1 calc R
H7C H -0.0499 0.7301 0.4235 0.034 Uiso 1 1 calc R
C8 C 0.76172(17) 0.56036(5) 0.76138(18) 0.0162(3) Uani 1 1 d .
C9 C 0.76979(17) 0.55731(5) 0.94532(17) 0.0162(3) Uani 1 1 d .
C10 C 0.76147(18) 0.50593(5) 1.02400(17) 0.0174(3) Uani 1 1 d .
H10A H 0.7645 0.5039 1.1473 0.021 Uiso 1 1 calc R
C11 C 0.74855(17) 0.45700(5) 0.92174(18) 0.0173(3) Uani 1 1 d .
C12 C 0.73886(18) 0.45910(5) 0.74009(18) 0.0197(3) Uani 1 1 d .
H12A H 0.7284 0.4258 0.6704 0.024 Uiso 1 1 calc R
C13 C 0.74487(18) 0.51118(5) 0.66216(17) 0.0185(3) Uani 1 1 d .
H13A H 0.7372 0.5131 0.5374 0.022 Uiso 1 1 calc R
C14 C 0.7832(2) 0.60571(6) 1.21832(18) 0.0233(3) Uani 1 1 d .
H14A H 0.7945 0.6439 1.2671 0.035 Uiso 1 1 calc R
H14B H 0.8882 0.5832 1.2969 0.035 Uiso 1 1 calc R
H14C H 0.6660 0.5892 1.2169 0.035 Uiso 1 1 calc R
C15 C 0.7526(2) 0.35739(5) 0.9237(2) 0.0240(3) Uani 1 1 d .
H15A H 0.7492 0.3260 1.0035 0.036 Uiso 1 1 calc R
H15B H 0.8682 0.3558 0.8977 0.036 Uiso 1 1 calc R
H15C H 0.6454 0.3551 0.8076 0.036 Uiso 1 1 calc R

loop_
_atom_site_aniso_label
_atom_site_aniso_U_11
_atom_site_aniso_U_22
_atom_site_aniso_U_33
_atom_site_aniso_U_23
_atom_site_aniso_U_13
_atom_site_aniso_U_12
S1 0.01839(17) 0.01635(17) 0.02009(18) 0.00344(11) 0.01004(13) 0.00165(11)
O1 0.0317(5) 0.0145(4) 0.0180(5) -0.0022(4) 0.0113(4) -0.0006(4)
O2 0.0321(5) 0.0119(4) 0.0243(5) 0.0008(4) 0.0122(4) -0.0015(4)
C1 0.0174(6) 0.0158(6) 0.0131(6) -0.0017(5) 0.0051(5) -0.0001(5)
C2 0.0200(6) 0.0177(6) 0.0192(6) 0.0018(5) 0.0086(5) -0.0029(5)
C3 0.0243(7) 0.0150(6) 0.0183(6) 0.0029(5) 0.0066(5) 0.0006(5)
C4 0.0183(6) 0.0183(6) 0.0147(6) -0.0010(5) 0.0039(5) 0.0007(5)
C5 0.0172(6) 0.0189(6) 0.0173(6) -0.0013(5) 0.0064(5) -0.0032(5)
C6 0.0202(6) 0.0134(6) 0.0160(6) 0.0003(5) 0.0062(5) -0.0019(5)
C7 0.0208(7) 0.0217(7) 0.0244(7) 0.0021(5) 0.0075(5) 0.0034(5)
C8 0.0154(6) 0.0155(6) 0.0181(6) 0.0023(5) 0.0065(5) 0.0017(5)
C9 0.0152(6) 0.0158(6) 0.0175(6) -0.0023(5) 0.0055(5) 0.0003(5)
C10 0.0197(6) 0.0175(6) 0.0159(6) 0.0005(5) 0.0075(5) 0.0000(5)
C11 0.0160(6) 0.0144(6) 0.0208(6) 0.0014(5) 0.0057(5) -0.0001(5)
C12 0.0223(7) 0.0157(6) 0.0203(6) -0.0044(5) 0.0066(5) 0.0001(5)
C13 0.0206(6) 0.0204(7) 0.0144(6) -0.0004(5) 0.0062(5) 0.0025(5)
C14 0.0341(8) 0.0193(7) 0.0188(7) -0.0033(5) 0.0124(6) 0.0002(6)
C15 0.0292(7) 0.0127(6) 0.0303(7) -0.0019(5) 0.0108(6) -0.0012(5)

loop_
_atom_type_symbol
_atom_type_description
_atom_type_scat_dispersion_real
_atom_type_scat_dispersion_imag
_atom_type_scat_source
C C 0.0181 0.0091 'International Tables Vol C Tables 4.2.6.8 and 6.1.1.4'
H H 0.0000 0.0000 'International Tables Vol C Tables 4.2.6.8 and 6.1.1.4'
O O 0.0492 0.0322 'International Tables Vol C Tables 4.2.6.8 and 6.1.1.4'
S S 0.3331 0.5567 'International Tables Vol C Tables 4.2.6.8 and 6.1.1.4'

loop_
_geom_angle_atom_site_label_1
_geom_angle_atom_site_label_2
_geom_angle_atom_site_label_3
_geom_angle
C8 S1 C1 104.06(6)
C9 O1 C14 117.41(10)
C11 O2 C15 117.05(10)
C6 C1 C2 119.23(12)
C6 C1 S1 123.93(10)
C2 C1 S1 116.84(9)
C3 C2 C1 120.42(12)
C2 C3 C4 120.94(12)
C3 C4 C5 118.01(12)
C3 C4 C7 121.33(12)
C5 C4 C7 120.63(12)
C6 C5 C4 121.73(12)
C5 C6 C1 119.66(12)
C13 C8 C9 118.72(11)
C13 C8 S1 119.93(10)
C9 C8 S1 121.26(10)
O1 C9 C10 124.02(11)
O1 C9 C8 115.91(11)
C10 C9 C8 120.08(11)
C9 C10 C11 119.87(12)
O2 C11 C12 124.35(11)
O2 C11 C10 114.69(11)
C12 C11 C10 120.96(12)
C11 C12 C13 118.44(12)
C8 C13 C12 121.91(12)

loop_
_geom_bond_atom_site_label_1
_geom_bond_atom_site_label_2
_geom_bond_distance
S1 C8 1.7646(13)
S1 C1 1.7750(13)
O1 C9 1.3605(15)
O1 C14 1.4295(15)
O2 C11 1.3626(15)
O2 C15 1.4307(16)
C1 C6 1.3936(18)
C1 C2 1.3958(18)
C2 C3 1.3882(19)
C3 C4 1.3926(19)
C4 C5 1.3950(18)
C4 C7 1.5063(18)
C5 C6 1.3876(18)
C8 C13 1.3863(18)
C8 C9 1.4086(18)
C9 C10 1.3840(18)
C10 C11 1.3974(18)
C11 C12 1.3860(19)
C12 C13 1.3928(19)

loop_
_geom_torsion_atom_site_label_1
_geom_torsion_atom_site_label_2
_geom_torsion_atom_site_label_3
_geom_torsion_atom_site_label_4
_geom_torsion
C8 S1 C1 C6 -1.70(12)
C8 S1 C1 C2 177.77(9)
C6 C1 C2 C3 0.31(18)
S1 C1 C2 C3 -179.18(10)
C1 C2 C3 C4 0.31(19)
C2 C3 C4 C5 -1.00(19)
C2 C3 C4 C7 177.11(12)
C3 C4 C5 C6 1.12(18)
C7 C4 C5 C6 -177.00(12)
C4 C5 C6 C1 -0.53(19)
C2 C1 C6 C5 -0.20(18)
S1 C1 C6 C5 179.26(9)
C1 S1 C8 C13 107.96(11)
C1 S1 C8 C9 -75.41(11)
C14 O1 C9 C10 -2.76(18)
C14 O1 C9 C8 176.80(11)
C13 C8 C9 O1 -179.39(11)
S1 C8 C9 O1 3.94(16)
C13 C8 C9 C10 0.19(19)
S1 C8 C9 C10 -176.48(10)
O1 C9 C10 C11 -179.26(11)
C8 C9 C10 C11 1.20(19)
C15 O2 C11 C12 7.02(18)
C15 O2 C11 C10 -173.41(11)
C9 C10 C11 O2 178.67(11)
C9 C10 C11 C12 -1.75(19)
O2 C11 C12 C13 -179.58(12)
C10 C11 C12 C13 0.87(19)
C9 C8 C13 C12 -1.08(19)
S1 C8 C13 C12 175.63(10)
C11 C12 C13 C8 0.6(2)
